data_8100281
loop_
_publ_author_name
'Konkol, Marcin'
'Wagner, Christoph'
'Bruhn, Clemens'
'Steinborn, Dirk'

_publ_section_title
;
Crystal structure of chloro[1,2,3,4-(tetramethoxycarbonyl)buta-1,3-
dien-1,4-diyl]-bis(triphenylphosphine)iridium(III), [Ir{C~4~(COOCH~3~)
~4~}Cl{P(C~6~H~5~)~3~}~2~]
;
_journal_issue 1
_journal_name_full 'Zeitschrift f\"ur Kristallographie - New Crystal Structures'
_journal_page_first 115
_journal_page_last 117
_journal_volume 218
_journal_year 2003
_chemical_formula_structural '[Ir[C4 (COOMe)4]Cl(PPh3)2]'
_chemical_formula_sum 'C48 H42 Cl Ir O8 P2'
_chemical_formula_weight 1033.38
_space_group_IT_number 19
_symmetry_cell_setting orthorhombic
_symmetry_space_group_name_Hall 'P 2ac 2ab'
_symmetry_space_group_name_H-M 'P 21 21 21'
_cell_angle_alpha 90.00
_cell_angle_beta 90.00
_cell_angle_gamma 90.00
_cell_formula_units_Z 4
_cell_length_a 21.146(3)
_cell_length_b 11.1981(17)
_cell_length_c 18.200(4)
_cell_measurement_temperature 220(2)
_cell_volume 4309.6(13)
_diffrn_ambient_temperature 220(2)
_exptl_crystal_density_diffrn 1.593
_cod_original_formula_sum 'C48 H42 Cl1 Ir1 O8 P2'
_cod_database_code 8100281

loop_
_symmetry_equiv_pos_as_xyz
'x, y, z'
'-x+1/2, -y, z+1/2'
'x+1/2, -y+1/2, -z'
'-x, y+1/2, -z+1/2'

loop_
_atom_site_label
_atom_site_type_symbol
_atom_site_fract_x
_atom_site_fract_y
_atom_site_fract_z
_atom_site_U_iso_or_equiv
_atom_site_adp_type
_atom_site_occupancy
_atom_site_symmetry_multiplicity
_atom_site_Wyckoff_symbol
_atom_site_calc_flag
_atom_site_refinement_flags
_atom_site_disorder_assembly
_atom_site_disorder_group
C1 C 0.78054(17) 0.8834(3) 0.3311(2) 0.0272(8) Uani 1 4 a d . . .
C2 C 0.81141(18) 0.8859(4) 0.2656(2) 0.0302(9) Uani 1 4 a d . . .
C3 C 0.81729(16) 0.7656(4) 0.2328(2) 0.0286(8) Uani 1 4 a d . . .
C4 C 0.79179(16) 0.6803(3) 0.2771(2) 0.0252(8) Uani 1 4 a d . . .
C5 C 0.76618(17) 0.9933(3) 0.3743(4) 0.0363(10) Uani 1 4 a d . . .
C6 C 0.7197(3) 1.1860(4) 0.3723(4) 0.0696(15) Uani 1 4 a d . . .
H3 H 0.7338 1.1813 0.4224 0.104 Uiso 1 4 a calc R . .
H2 H 0.6746 1.1950 0.3713 0.104 Uiso 1 4 a calc R . .
H1 H 0.7391 1.2534 0.3488 0.104 Uiso 1 4 a calc R . .
C7 C 0.8378(3) 0.9921(4) 0.2296(4) 0.0546(16) Uani 1 4 a d . . .
C8A C 0.9085(5) 1.1471(8) 0.2229(6) 0.060(4) Uani 0.495(13) 4 a d P . .
C8 C 0.8679(8) 1.1114(8) 0.1328(7) 0.100(7) Uani 0.505(13) 4 a d P . .
C9 C 0.85029(19) 0.7428(4) 0.1616(2) 0.0339(10) Uani 1 4 a d . . .
C10 C 0.8406(3) 0.6700(6) 0.0403(3) 0.0685(16) Uani 1 4 a d . . .
H4 H 0.8569 0.7391 0.0154 0.103 Uiso 1 4 a calc R . .
H6 H 0.8097 0.6314 0.0098 0.103 Uiso 1 4 a calc R . .
H5 H 0.8746 0.6156 0.0504 0.103 Uiso 1 4 a calc R . .
C11 C 0.78791(19) 0.5517(4) 0.2544(2) 0.0286(9) Uani 1 4 a d . . .
C12 C 0.8285(3) 0.4020(5) 0.1770(4) 0.0749(19) Uani 1 4 a d . . .
H9 H 0.8229 0.3430 0.2147 0.112 Uiso 1 4 a calc R . .
H8 H 0.8656 0.3835 0.1489 0.112 Uiso 1 4 a calc R . .
H7 H 0.7922 0.4022 0.1453 0.112 Uiso 1 4 a calc R . .
C13 C 0.85256(17) 0.7154(3) 0.5325(2) 0.0258(8) Uani 1 4 a d . . .
C14 C 0.89570(18) 0.6501(3) 0.5741(2) 0.0299(9) Uani 1 4 a d . . .
H14 H 0.9247 0.6003 0.5510 0.036 Uiso 1 4 a calc R . .
C15 C 0.8952(2) 0.6598(4) 0.6510(2) 0.0359(10) Uani 1 4 a d . . .
H15 H 0.9237 0.6162 0.6793 0.043 Uiso 1 4 a calc R . .
C16 C 0.8516(2) 0.7355(4) 0.6843(2) 0.0445(11) Uani 1 4 a d . . .
H16 H 0.8507 0.7415 0.7353 0.053 Uiso 1 4 a calc R . .
C17 C 0.80999(19) 0.8012(4) 0.6433(2) 0.0351(10) Uani 1 4 a d . . .
H17 H 0.7819 0.8531 0.6664 0.042 Uiso 1 4 a calc R . .
C18 C 0.80962(18) 0.7906(3) 0.5675(2) 0.0310(9) Uani 1 4 a d . . .
H18 H 0.7806 0.8339 0.5399 0.037 Uiso 1 4 a calc R . .
C19 C 0.8896(2) 0.5579(4) 0.4125(2) 0.0293(9) Uani 1 4 a d . . .
C20 C 0.9540(2) 0.5427(4) 0.4079(3) 0.0395(11) Uani 1 4 a d . . .
H20 H 0.9805 0.6080 0.4151 0.047 Uiso 1 4 a calc R . .
C21 C 0.9803(2) 0.4323(5) 0.3927(3) 0.0472(15) Uani 1 4 a d . . .
H21 H 1.0239 0.4240 0.3891 0.057 Uiso 1 4 a calc R . .
C22 C 0.9417(2) 0.3351(4) 0.3829(3) 0.0520(12) Uani 1 4 a d . . .
H22 H 0.9593 0.2611 0.3719 0.062 Uiso 1 4 a calc R . .
C23 C 0.8772(3) 0.3460(4) 0.3892(2) 0.0483(12) Uani 1 4 a d . . .
H23 H 0.8514 0.2793 0.3836 0.058 Uiso 1 4 a calc R . .
C24 C 0.8504(2) 0.4573(4) 0.4041(2) 0.0364(10) Uani 1 4 a d . . .
H24 H 0.8068 0.4649 0.4084 0.044 Uiso 1 4 a calc R . .
C25 C 0.91397(17) 0.8130(3) 0.4029(2) 0.0280(9) Uani 1 4 a d . . .
C26 C 0.9280(2) 0.9096(4) 0.4479(3) 0.0404(11) Uani 1 4 a d . . .
H26 H 0.9078 0.9181 0.4930 0.048 Uiso 1 4 a calc R . .
C27 C 0.9721(3) 0.9929(4) 0.4253(3) 0.0501(15) Uani 1 4 a d . . .
H27 H 0.9820 1.0567 0.4559 0.060 Uiso 1 4 a calc R . .
C28 C 1.0016(3) 0.9830(4) 0.3576(3) 0.0537(17) Uani 1 4 a d . . .
H28 H 1.0306 1.0404 0.3424 0.064 Uiso 1 4 a calc R . .
C29 C 0.9877(2) 0.8871(4) 0.3131(3) 0.0452(11) Uani 1 4 a d . . .
H29 H 1.0077 0.8793 0.2678 0.054 Uiso 1 4 a calc R . .
C30 C 0.94400(17) 0.8021(4) 0.3352(2) 0.0345(10) Uani 1 4 a d . . .
H30 H 0.9347 0.7376 0.3048 0.041 Uiso 1 4 a calc R . .
C31 C 0.61157(18) 0.8790(3) 0.3581(2) 0.0313(10) Uani 1 4 a d . . .
C32 C 0.5722(2) 0.9490(4) 0.3162(3) 0.0446(12) Uani 1 4 a d . . .
H32 H 0.5662 0.9319 0.2667 0.054 Uiso 1 4 a calc R . .
C33 C 0.5410(3) 1.0464(5) 0.3484(4) 0.0657(19) Uani 1 4 a d . . .
H33 H 0.5145 1.0936 0.3198 0.079 Uiso 1 4 a calc R . .
C34 C 0.5489(3) 1.0729(5) 0.4207(4) 0.072(2) Uani 1 4 a d . . .
H34 H 0.5269 1.1363 0.4417 0.086 Uiso 1 4 a calc R . .
C35 C 0.5893(4) 1.0057(5) 0.4625(4) 0.077(2) Uani 1 4 a d . . .
H35 H 0.5959 1.0257 0.5114 0.092 Uiso 1 4 a calc R . .
C36 C 0.6201(3) 0.9089(4) 0.4329(3) 0.0528(13) Uani 1 4 a d . . .
H36 H 0.6467 0.8630 0.4622 0.063 Uiso 1 4 a calc R . .
C37 C 0.59518(18) 0.6255(3) 0.3415(2) 0.0254(8) Uani 1 4 a d . . .
C38 C 0.53160(18) 0.6510(4) 0.3494(3) 0.0392(11) Uani 1 4 a d . . .
H38 H 0.5178 0.7297 0.3462 0.047 Uiso 1 4 a calc R . .
C39 C 0.48829(19) 0.5604(4) 0.3621(3) 0.0473(13) Uani 1 4 a d . . .
H39 H 0.4456 0.5788 0.3672 0.057 Uiso 1 4 a calc R . .
C40 C 0.5079(2) 0.4426(4) 0.3673(3) 0.0394(12) Uani 1 4 a d . . .
H40 H 0.4786 0.3821 0.3758 0.047 Uiso 1 4 a calc R . .
C41 C 0.5705(2) 0.4164(4) 0.3597(2) 0.0391(11) Uani 1 4 a d . . .
H41 H 0.5838 0.3375 0.3630 0.047 Uiso 1 4 a calc R . .
C42 C 0.6151(2) 0.5062(3) 0.3470(3) 0.0340(11) Uani 1 4 a d . . .
H42 H 0.6577 0.4871 0.3423 0.041 Uiso 1 4 a calc R . .
C43 C 0.65112(16) 0.7626(4) 0.2227(2) 0.0266(8) Uani 1 4 a d . . .
C44 C 0.67018(19) 0.8691(4) 0.1899(2) 0.0326(9) Uani 1 4 a d . . .
H44 H 0.6815 0.9337 0.2192 0.039 Uiso 1 4 a calc R . .
C45 C 0.6724(2) 0.8800(3) 0.1141(2) 0.0360(10) Uani 1 4 a d . . .
H45 H 0.6856 0.9514 0.0929 0.043 Uiso 1 4 a calc R . .
C46 C 0.6553(2) 0.7863(4) 0.0703(2) 0.0437(11) Uani 1 4 a d . . .
H46 H 0.6568 0.7942 0.0195 0.052 Uiso 1 4 a calc R . .
C47 C 0.6360(3) 0.6803(4) 0.1014(2) 0.0489(13) Uani 1 4 a d . . .
H47 H 0.6239 0.6171 0.0713 0.059 Uiso 1 4 a calc R . .
C48 C 0.6343(2) 0.6670(4) 0.1773(2) 0.0378(11) Uani 1 4 a d . . .
H48 H 0.6221 0.5946 0.1979 0.045 Uiso 1 4 a calc R . .
O1 O 0.7752(2) 1.0030(2) 0.4392(2) 0.0594(12) Uani 1 4 a d . . .
O2 O 0.73755(18) 1.0761(2) 0.33333(17) 0.0546(10) Uani 1 4 a d . . .
O3 O 0.8622(2) 1.0726(4) 0.2671(2) 0.0906(16) Uani 1 4 a d . . .
O4 O 0.8380(3) 0.9966(3) 0.1591(2) 0.0711(13) Uani 1 4 a d . . .
O5 O 0.90654(13) 0.7541(3) 0.15295(17) 0.0511(8) Uani 1 4 a d . . .
O6 O 0.81114(14) 0.7064(3) 0.10910(15) 0.0507(8) Uani 1 4 a d . . .
O7 O 0.74671(19) 0.4837(2) 0.27314(18) 0.0480(8) Uani 1 4 a d . . .
O8 O 0.83567(15) 0.5194(3) 0.21063(19) 0.0423(8) Uani 1 4 a d . . .
P1 P 0.85349(4) 0.70412(8) 0.43100(5) 0.0240(2) Uani 1 4 a d . . .
P2 P 0.65224(4) 0.74551(8) 0.32268(5) 0.0235(2) Uani 1 4 a d . . .
Cl Cl 0.70776(6) 0.62492(13) 0.47583(6) 0.0577(4) Uani 1 4 a d . . .
Ir Ir 0.753669(7) 0.725749(11) 0.374405(7) 0.02134(4) Uani 1 4 a d . . .

loop_
_atom_site_aniso_label
_atom_site_aniso_U_11
_atom_site_aniso_U_22
_atom_site_aniso_U_33
_atom_site_aniso_U_23
_atom_site_aniso_U_13
_atom_site_aniso_U_12
C1 0.0210(17) 0.026(2) 0.034(2) 0.0010(17) -0.0062(17) -0.0010(15)
C2 0.023(2) 0.034(2) 0.034(2) 0.0051(18) -0.0042(18) 0.0007(17)
C3 0.0206(16) 0.038(2) 0.0274(19) 0.0053(19) -0.0008(16) -0.0011(19)
C4 0.0182(18) 0.0292(19) 0.028(2) 0.0057(16) -0.0038(16) -0.0022(15)
C5 0.036(3) 0.0252(19) 0.048(2) -0.0025(18) -0.008(3) -0.0041(14)
C6 0.083(3) 0.039(2) 0.087(4) -0.011(3) -0.022(4) 0.017(2)
C7 0.039(3) 0.044(3) 0.081(5) 0.037(3) -0.008(3) -0.003(2)
C8A 0.074(8) 0.036(6) 0.069(8) 0.002(5) 0.025(6) -0.027(5)
C8 0.184(15) 0.035(6) 0.082(10) 0.040(6) 0.099(11) 0.031(7)
C9 0.035(2) 0.038(3) 0.029(2) 0.0081(19) 0.0061(18) -0.0021(19)
C10 0.095(4) 0.079(4) 0.031(3) -0.005(3) 0.014(3) -0.003(4)
C11 0.030(2) 0.033(2) 0.022(2) -0.0032(17) -0.0004(17) 0.0012(18)
C12 0.083(4) 0.048(3) 0.093(5) -0.034(3) 0.039(4) -0.014(3)
C13 0.0286(18) 0.0202(19) 0.028(2) 0.0006(17) 0.0000(16) -0.0025(18)
C14 0.028(2) 0.029(2) 0.033(2) 0.0023(18) -0.0024(18) -0.0038(17)
C15 0.037(2) 0.038(3) 0.032(2) 0.0102(18) -0.0073(19) -0.0044(19)
C16 0.055(3) 0.052(3) 0.026(2) -0.001(2) -0.002(2) -0.019(3)
C17 0.041(2) 0.035(2) 0.029(2) -0.0047(17) 0.0062(18) 0.0006(17)
C18 0.034(2) 0.028(2) 0.031(2) -0.0030(18) -0.0008(18) -0.0016(18)
C19 0.038(2) 0.027(2) 0.022(2) -0.0033(17) -0.0029(18) 0.0053(19)
C20 0.039(3) 0.040(3) 0.040(3) -0.011(2) -0.006(2) 0.007(2)
C21 0.051(3) 0.050(3) 0.041(3) -0.008(2) -0.004(2) 0.026(3)
C22 0.074(3) 0.041(3) 0.041(3) -0.001(2) 0.007(3) 0.025(3)
C23 0.082(3) 0.030(2) 0.034(3) -0.0009(19) 0.000(2) -0.005(2)
C24 0.044(3) 0.034(2) 0.032(2) 0.0023(19) 0.002(2) 0.003(2)
C25 0.0204(18) 0.034(2) 0.030(2) 0.0037(16) -0.0024(16) 0.0006(16)
C26 0.042(3) 0.038(3) 0.041(3) 0.003(2) 0.003(2) -0.007(2)
C27 0.051(4) 0.047(3) 0.052(4) -0.005(2) 0.008(3) -0.019(2)
C28 0.043(3) 0.049(3) 0.069(5) 0.011(3) 0.005(3) -0.019(2)
C29 0.032(2) 0.060(3) 0.044(3) 0.003(2) 0.008(2) -0.001(2)
C30 0.0240(19) 0.048(3) 0.031(2) -0.0002(19) -0.0044(17) -0.0022(18)
C31 0.0260(19) 0.026(2) 0.042(3) -0.0074(18) 0.0099(19) -0.0023(16)
C32 0.035(3) 0.037(3) 0.062(3) -0.004(2) 0.006(2) 0.006(2)
C33 0.045(3) 0.030(3) 0.122(6) 0.002(3) 0.015(3) 0.011(2)
C34 0.067(4) 0.040(3) 0.108(6) -0.028(4) 0.047(4) 0.001(3)
C35 0.092(5) 0.067(5) 0.071(5) -0.032(3) 0.034(4) -0.006(3)
C36 0.063(3) 0.051(3) 0.045(3) -0.015(2) 0.016(3) -0.003(3)
C37 0.027(2) 0.026(2) 0.0226(19) -0.0007(16) -0.0019(17) -0.0062(16)
C38 0.026(2) 0.034(2) 0.058(3) 0.008(2) 0.004(2) -0.0001(18)
C39 0.024(2) 0.047(3) 0.070(4) 0.003(3) 0.005(2) 0.0014(18)
C40 0.037(2) 0.040(3) 0.041(3) 0.002(2) 0.002(2) -0.0127(19)
C41 0.044(2) 0.028(2) 0.046(3) 0.003(2) 0.005(2) -0.0053(18)
C42 0.022(2) 0.034(3) 0.046(3) 0.0008(18) 0.005(2) -0.0050(16)
C43 0.0227(17) 0.025(2) 0.032(2) -0.0012(18) -0.0043(17) 0.0002(17)
C44 0.033(2) 0.029(2) 0.036(2) 0.0035(18) -0.0076(19) -0.0022(17)
C45 0.043(2) 0.028(2) 0.037(3) 0.008(2) 0.000(2) -0.0041(17)
C46 0.056(3) 0.050(3) 0.025(2) 0.010(2) 0.002(2) -0.008(3)
C47 0.073(3) 0.048(3) 0.026(2) -0.007(2) 0.001(2) -0.014(3)
C48 0.051(3) 0.028(2) 0.035(2) -0.004(2) 0.004(2) -0.013(2)
O1 0.107(4) 0.041(2) 0.031(2) -0.0015(12) -0.007(2) 0.0161(16)
O2 0.083(3) 0.0253(14) 0.0559(18) -0.0039(13) -0.032(2) 0.0191(17)
O3 0.120(4) 0.092(3) 0.061(3) 0.033(2) -0.026(3) -0.072(3)
O4 0.121(4) 0.048(2) 0.045(2) 0.0184(15) 0.011(3) -0.0122(19)
O5 0.0432(16) 0.061(2) 0.0492(18) -0.0085(15) 0.0193(14) -0.0112(15)
O6 0.0530(17) 0.071(2) 0.0286(17) -0.0027(15) -0.0040(14) -0.0002(17)
O7 0.0427(18) 0.0395(14) 0.062(2) -0.0112(13) 0.018(2) -0.0135(19)
O8 0.0421(19) 0.0329(16) 0.052(2) -0.0150(14) 0.0179(17) -0.0049(13)
P1 0.0234(4) 0.0242(6) 0.0243(5) 0.0002(4) -0.0016(4) 0.0015(4)
P2 0.0206(4) 0.0237(6) 0.0261(5) -0.0011(4) 0.0016(4) -0.0019(4)
Cl 0.0468(7) 0.0906(10) 0.0357(6) 0.0283(6) -0.0073(6) -0.0316(7)
Ir 0.02115(6) 0.02164(5) 0.02123(5) 0.00180(6) 0.00020(8) -0.00184(7)

loop_
_geom_bond_atom_site_label_1
_geom_bond_atom_site_label_2
_geom_bond_distance
_geom_bond_site_symmetry_2
_geom_bond_publ_flag
C1 C2 1.359(6) . ?
C1 C5 1.491(6) . ?
C1 Ir 2.015(4) . ?
C2 C7 1.468(6) . ?
C2 C3 1.479(6) . ?
C3 C4 1.361(5) . ?
C3 C9 1.494(5) . ?
C4 C11 1.501(5) . ?
C4 Ir 2.011(4) . ?
C5 O1 1.201(7) . ?
C5 O2 1.336(5) . ?
C6 O2 1.470(5) . ?
C6 H3 0.9600 . ?
C6 H2 0.9600 . ?
C6 H1 0.9600 . ?
C7 O3 1.243(7) . ?
C7 O4 1.284(7) . ?
C8A O3 1.517(10) . ?
C8A C8 1.89(2) . ?
C8 O4 1.509(11) . ?
C9 O5 1.206(5) . ?
C9 O6 1.329(5) . ?
C10 O6 1.456(5) . ?
C10 H4 0.9600 . ?
C10 H6 0.9600 . ?
C10 H5 0.9600 . ?
C11 O7 1.207(5) . ?
C11 O8 1.336(5) . ?
C12 O8 1.458(5) . ?
C12 H9 0.9600 . ?
C12 H8 0.9600 . ?
C12 H7 0.9600 . ?
C13 C14 1.393(5) . ?
C13 C18 1.393(5) . ?
C13 P1 1.851(4) . ?
C14 C15 1.403(6) . ?
C14 H14 0.9300 . ?
C15 C16 1.393(6) . ?
C15 H15 0.9300 . ?
C16 C17 1.368(6) . ?
C16 H16 0.9300 . ?
C17 C18 1.385(6) . ?
C17 H17 0.9300 . ?
C18 H18 0.9300 . ?
C19 C20 1.376(6) . ?
C19 C24 1.407(6) . ?
C19 P1 1.838(4) . ?
C20 C21 1.383(7) . ?
C20 H20 0.9300 . ?
C21 C22 1.373(7) . ?
C21 H21 0.9300 . ?
C22 C23 1.373(7) . ?
C22 H22 0.9300 . ?
C23 C24 1.395(6) . ?
C23 H23 0.9300 . ?
C24 H24 0.9300 . ?
C25 C26 1.388(6) . ?
C25 C30 1.392(5) . ?
C25 P1 1.840(4) . ?
C26 C27 1.382(7) . ?
C26 H26 0.9300 . ?
C27 C28 1.385(8) . ?
C27 H27 0.9300 . ?
C28 C29 1.378(7) . ?
C28 H28 0.9300 . ?
C29 C30 1.386(6) . ?
C29 H29 0.9300 . ?
C30 H30 0.9300 . ?
C31 C32 1.375(6) . ?
C31 C36 1.413(7) . ?
C31 P2 1.841(4) . ?
C32 C33 1.402(7) . ?
C32 H32 0.9300 . ?
C33 C34 1.360(9) . ?
C33 H33 0.9300 . ?
C34 C35 1.369(10) . ?
C34 H34 0.9300 . ?
C35 C36 1.374(7) . ?
C35 H35 0.9300 . ?
C36 H36 0.9300 . ?
C37 C38 1.382(5) . ?
C37 C42 1.404(5) . ?
C37 P2 1.838(4) . ?
C38 C39 1.386(6) . ?
C38 H38 0.9300 . ?
C39 C40 1.385(7) . ?
C39 H39 0.9300 . ?
C40 C41 1.365(6) . ?
C40 H40 0.9300 . ?
C41 C42 1.397(6) . ?
C41 H41 0.9300 . ?
C42 H42 0.9300 . ?
C43 C44 1.393(5) . ?
C43 C48 1.398(6) . ?
C43 P2 1.830(4) . ?
C44 C45 1.386(6) . ?
C44 H44 0.9300 . ?
C45 C46 1.366(6) . ?
C45 H45 0.9300 . ?
C46 C47 1.378(6) . ?
C46 H46 0.9300 . ?
C47 C48 1.391(6) . ?
C47 H47 0.9300 . ?
C48 H48 0.9300 . ?
P1 Ir 2.3613(10) . ?
P2 Ir 2.3528(9) . ?
Cl Ir 2.3717(11) . ?
